data_7048425
loop_
_publ_author_name
'John, Alexandra'
'Kirschner, Sven'
'Fengel, Melina K.'
'Bolte, Michael'
'Lerner, Hans-Wolfram'
'Wagner, Matthias'

_publ_section_title
;
 Simultaneous expansion of 9,10 boron-doped anthracene in longitudinal and
 lateral directions.
;
_journal_issue 5
_journal_name_full 'Dalton transactions (Cambridge, England : 2003)'
_journal_page_first 1871
_journal_page_last 1877
_journal_paper_doi 10.1039/c8dt04820g
_journal_volume 48
_journal_year 2019
_chemical_formula_moiety 'C48 H62 B2 S2'
_chemical_formula_sum 'C48 H62 B2 S2'
_chemical_formula_weight 724.71
_space_group_crystal_system monoclinic
_space_group_IT_number 15
_space_group_name_Hall '-C 2yc'
_space_group_name_H-M_alt 'C 1 2/c 1'
_symmetry_space_group_name_Hall '-C 2yc'
_symmetry_space_group_name_H-M 'C 1 2/c 1'
_atom_sites_solution_hydrogens mixed
_audit_creation_method SHELXL-2014/6
_audit_update_record
;
2018-12-05 deposited with the CCDC.
2018-12-20 downloaded from the CCDC.
;
_cell_angle_alpha 90
_cell_angle_beta 98.494(5)
_cell_angle_gamma 90
_cell_formula_units_Z 4
_cell_length_a 33.375(2)
_cell_length_b 11.0282(7)
_cell_length_c 11.7509(8)
_cell_measurement_reflns_used 15341
_cell_measurement_temperature 173(2)
_cell_measurement_theta_max 25.8
_cell_measurement_theta_min 3.3
_cell_volume 4277.7(5)
_computing_cell_refinement 'X-Area (Stoe & Cie, 2001)'
_computing_data_collection 'X-Area (Stoe & Cie, 2001)'
_computing_data_reduction 'X-Area (Stoe & Cie, 2001)'
_computing_molecular_graphics 'XP in SHELXTL-Plus (Sheldrick, 2008)'
_computing_publication_material SHELXL
_computing_structure_refinement 'SHELXL-2014/6 (Sheldrick, 2014)'
_computing_structure_solution 'SHELXS (Sheldrick, 2008)'
_diffrn_ambient_temperature 173(2)
_diffrn_measured_fraction_theta_full 0.998
_diffrn_measured_fraction_theta_max 0.990
_diffrn_measurement_device_type 'STOE IPDS II two-circle-diffractometer'
_diffrn_measurement_method \w
_diffrn_radiation_type MoK\a
_diffrn_radiation_wavelength 0.71073
_diffrn_reflns_av_R_equivalents 0.0996
_diffrn_reflns_av_unetI/netI 0.0663
_diffrn_reflns_Laue_measured_fraction_full 0.998
_diffrn_reflns_Laue_measured_fraction_max 0.990
_diffrn_reflns_limit_h_max 40
_diffrn_reflns_limit_h_min -40
_diffrn_reflns_limit_k_max 13
_diffrn_reflns_limit_k_min -13
_diffrn_reflns_limit_l_max 14
_diffrn_reflns_limit_l_min -14
_diffrn_reflns_number 24969
_diffrn_reflns_point_group_measured_fraction_full 0.998
_diffrn_reflns_point_group_measured_fraction_max 0.990
_diffrn_reflns_theta_full 25.000
_diffrn_reflns_theta_max 25.655
_diffrn_reflns_theta_min 3.297
_diffrn_source 'Genix 3D I\mS microfocus X-ray source'
_exptl_absorpt_coefficient_mu 0.156
_exptl_absorpt_correction_T_max 1.000
_exptl_absorpt_correction_T_min 0.561
_exptl_absorpt_correction_type multi-scan
_exptl_absorpt_process_details 'X-Area (Stoe & Cie, 2001)'
_exptl_crystal_colour colourless
_exptl_crystal_density_diffrn 1.125
_exptl_crystal_description needle
_exptl_crystal_F_000 1568
_exptl_crystal_size_max 0.290
_exptl_crystal_size_mid 0.130
_exptl_crystal_size_min 0.130
_refine_diff_density_max 0.202
_refine_diff_density_min -0.244
_refine_diff_density_rms 0.042
_refine_ls_extinction_method none
_refine_ls_goodness_of_fit_ref 0.981
_refine_ls_hydrogen_treatment mixed
_refine_ls_matrix_type full
_refine_ls_number_parameters 239
_refine_ls_number_reflns 4025
_refine_ls_number_restraints 0
_refine_ls_restrained_S_all 0.981
_refine_ls_R_factor_all 0.0791
_refine_ls_R_factor_gt 0.0488
_refine_ls_shift/su_max 0.000
_refine_ls_shift/su_mean 0.000
_refine_ls_structure_factor_coef Fsqd
_refine_ls_weighting_details 'w=1/[\s^2^(Fo^2^)+(0.0538P)^2^] where P=(Fo^2^+2Fc^2^)/3'
_refine_ls_weighting_scheme calc
_refine_ls_wR_factor_gt 0.0990
_refine_ls_wR_factor_ref 0.1081
_reflns_Friedel_coverage 0.000
_reflns_number_gt 2900
_reflns_number_total 4025
_reflns_threshold_expression 'I > 2\s(I)'
_cod_data_source_file c8dt04820g2.cif
_cod_data_source_block wa2093
_cod_depositor_comments 'Adding full bibliography for 7048415--7048428.cif.'
_cod_database_code 7048425
_shelx_space_group_comment
; 
The symmetry employed for this shelxl refinement is uniquely defined 
by the following loop, which should always be used as a source of 
symmetry information in preference to the above space-group names. 
They are only intended as comments. 
;
_shelx_estimated_absorpt_t_min 0.956
_shelx_estimated_absorpt_t_max 0.980
_shelxl_version_number 2014/6

loop_
_space_group_symop_operation_xyz
'x, y, z'
'-x, y, -z+1/2'
'x+1/2, y+1/2, z'
'-x+1/2, y+1/2, -z+1/2'
'-x, -y, -z'
'x, -y, z-1/2'
'-x+1/2, -y+1/2, -z'
'x+1/2, -y+1/2, z-1/2'

loop_
_atom_site_label
_atom_site_type_symbol
_atom_site_fract_x
_atom_site_fract_y
_atom_site_fract_z
_atom_site_U_iso_or_equiv
_atom_site_adp_type
_atom_site_occupancy
_atom_site_site_symmetry_order
_atom_site_calc_flag
_atom_site_refinement_flags_posn
_atom_site_refinement_flags_adp
S1 S 0.55057(2) 0.72654(5) 0.49375(5) 0.02860(16) Uani 1 1 d . .
B1 B 0.51695(7) 0.6011(2) 0.5782(2) 0.0215(5) Uani 1 1 d . .
H1 H 0.5224(6) 0.642(2) 0.665(2) 0.023(5) Uiso 1 1 d . .
C1 C 0.47132(5) 0.60687(17) 0.51344(17) 0.0190(4) Uani 1 1 d . .
C2 C 0.45647(6) 0.51728(18) 0.43670(17) 0.0199(4) Uani 1 1 d . .
C3 C 0.51791(10) 0.8477(3) 0.4384(4) 0.0737(12) Uani 1 1 d . .
H3A H 0.5122 0.8991 0.5021 0.111 Uiso 1 1 calc R U
H3B H 0.5311 0.8961 0.3847 0.111 Uiso 1 1 calc R U
H3C H 0.4925 0.8143 0.3981 0.111 Uiso 1 1 calc R U
C4 C 0.55564(10) 0.6506(3) 0.3631(2) 0.0536(8) Uani 1 1 d . .
H4A H 0.5733 0.5798 0.3798 0.080 Uiso 1 1 calc R U
H4B H 0.5289 0.6242 0.3254 0.080 Uiso 1 1 calc R U
H4C H 0.5675 0.7060 0.3121 0.080 Uiso 1 1 calc R U
C11 C 0.44382(5) 0.70304(17) 0.54092(17) 0.0196(4) Uani 1 1 d . .
C12 C 0.40298(5) 0.70849(17) 0.48756(17) 0.0192(4) Uani 1 1 d . .
C13 C 0.37648(6) 0.79447(18) 0.52701(17) 0.0211(4) Uani 1 1 d . .
H13 H 0.3492 0.7975 0.4901 0.025 Uiso 1 1 calc R U
C14 C 0.38849(6) 0.87365(18) 0.61622(18) 0.0218(4) Uani 1 1 d . .
C15 C 0.42981(6) 0.87111(19) 0.66492(18) 0.0238(4) Uani 1 1 d . .
H15 H 0.4395 0.9265 0.7247 0.029 Uiso 1 1 calc R U
C16 C 0.45628(6) 0.79002(18) 0.62744(17) 0.0213(4) Uani 1 1 d . .
H16 H 0.4840 0.7925 0.6609 0.026 Uiso 1 1 calc R U
C17 C 0.35921(6) 0.9592(2) 0.66675(19) 0.0268(5) Uani 1 1 d . .
C18 C 0.35617(8) 0.9193(3) 0.7893(2) 0.0500(7) Uani 1 1 d . .
H18A H 0.3832 0.9199 0.8352 0.075 Uiso 1 1 calc R U
H18B H 0.3385 0.9752 0.8234 0.075 Uiso 1 1 calc R U
H18C H 0.3449 0.8372 0.7882 0.075 Uiso 1 1 calc R U
C19 C 0.37506(8) 1.0897(2) 0.6671(3) 0.0487(7) Uani 1 1 d . .
H19A H 0.3769 1.1148 0.5881 0.073 Uiso 1 1 calc R U
H19B H 0.3564 1.1437 0.6999 0.073 Uiso 1 1 calc R U
H19C H 0.4019 1.0939 0.7136 0.073 Uiso 1 1 calc R U
C20 C 0.31664(7) 0.9576(2) 0.5969(2) 0.0401(6) Uani 1 1 d . .
H20A H 0.3181 0.9831 0.5177 0.060 Uiso 1 1 calc R U
H20B H 0.3055 0.8753 0.5966 0.060 Uiso 1 1 calc R U
H20C H 0.2991 1.0134 0.6318 0.060 Uiso 1 1 calc R U
C21 C 0.41509(6) 0.52627(18) 0.37498(17) 0.0204(4) Uani 1 1 d . .
C22 C 0.38899(5) 0.62213(18) 0.39673(17) 0.0190(4) Uani 1 1 d . .
C23 C 0.35010(5) 0.63129(18) 0.32979(17) 0.0207(4) Uani 1 1 d . .
H23 H 0.3330 0.6964 0.3447 0.025 Uiso 1 1 calc R U
C24 C 0.33610(6) 0.55000(19) 0.24418(18) 0.0232(4) Uani 1 1 d . .
C25 C 0.36204(6) 0.4527(2) 0.22598(19) 0.0268(5) Uani 1 1 d . .
H25 H 0.3532 0.3941 0.1685 0.032 Uiso 1 1 calc R U
C26 C 0.39971(6) 0.44126(19) 0.28947(19) 0.0255(5) Uani 1 1 d . .
H26 H 0.4161 0.3739 0.2756 0.031 Uiso 1 1 calc R U
C27 C 0.29493(6) 0.5605(2) 0.1679(2) 0.0297(5) Uani 1 1 d . .
C28 C 0.27089(7) 0.4429(3) 0.1771(3) 0.0474(7) Uani 1 1 d . .
H28A H 0.2670 0.4301 0.2572 0.071 Uiso 1 1 calc R U
H28B H 0.2444 0.4493 0.1285 0.071 Uiso 1 1 calc R U
H28C H 0.2859 0.3743 0.1512 0.071 Uiso 1 1 calc R U
C29 C 0.26951(7) 0.6659(2) 0.2042(2) 0.0407(6) Uani 1 1 d . .
H29A H 0.2650 0.6540 0.2839 0.061 Uiso 1 1 calc R U
H29B H 0.2840 0.7424 0.1980 0.061 Uiso 1 1 calc R U
H29C H 0.2434 0.6685 0.1537 0.061 Uiso 1 1 calc R U
C30 C 0.30134(8) 0.5822(3) 0.0438(2) 0.0520(8) Uani 1 1 d . .
H30A H 0.2750 0.5890 -0.0052 0.078 Uiso 1 1 calc R U
H30B H 0.3167 0.6574 0.0392 0.078 Uiso 1 1 calc R U
H30C H 0.3165 0.5142 0.0175 0.078 Uiso 1 1 calc R U

loop_
_atom_site_aniso_label
_atom_site_aniso_U_11
_atom_site_aniso_U_22
_atom_site_aniso_U_33
_atom_site_aniso_U_23
_atom_site_aniso_U_13
_atom_site_aniso_U_12
S1 0.0261(3) 0.0238(3) 0.0373(3) -0.0025(3) 0.0090(2) -0.0037(2)
B1 0.0212(11) 0.0213(12) 0.0224(12) -0.0012(9) 0.0048(9) -0.0006(9)
C1 0.0192(9) 0.0181(10) 0.0206(11) 0.0012(8) 0.0056(8) 0.0012(8)
C2 0.0191(9) 0.0213(10) 0.0200(10) 0.0008(8) 0.0048(8) 0.0006(8)
C3 0.076(2) 0.0396(17) 0.121(3) 0.0431(19) 0.066(2) 0.0251(15)
C4 0.081(2) 0.0415(16) 0.0460(17) -0.0029(13) 0.0353(16) -0.0136(14)
C11 0.0197(9) 0.0196(11) 0.0204(10) 0.0007(8) 0.0063(8) 0.0014(7)
C12 0.0206(9) 0.0188(10) 0.0193(10) 0.0026(8) 0.0070(8) 0.0014(8)
C13 0.0186(9) 0.0238(11) 0.0213(10) 0.0007(8) 0.0047(8) 0.0022(8)
C14 0.0238(10) 0.0204(10) 0.0223(11) 0.0004(8) 0.0072(8) 0.0029(8)
C15 0.0259(10) 0.0218(11) 0.0238(11) -0.0035(8) 0.0044(9) 0.0003(8)
C16 0.0201(9) 0.0204(11) 0.0233(11) -0.0004(8) 0.0036(8) 0.0006(8)
C17 0.0253(10) 0.0271(12) 0.0294(12) -0.0053(9) 0.0082(9) 0.0041(9)
C18 0.0502(15) 0.0681(19) 0.0357(15) -0.0014(13) 0.0193(13) 0.0194(14)
C19 0.0385(14) 0.0283(13) 0.082(2) -0.0149(13) 0.0181(14) 0.0077(11)
C20 0.0281(11) 0.0478(16) 0.0456(15) -0.0125(12) 0.0095(11) 0.0130(11)
C21 0.0207(9) 0.0209(10) 0.0200(10) 0.0005(8) 0.0050(8) 0.0005(8)
C22 0.0172(9) 0.0206(10) 0.0202(10) 0.0027(8) 0.0059(8) -0.0010(7)
C23 0.0181(9) 0.0222(10) 0.0227(11) 0.0013(8) 0.0066(8) 0.0031(8)
C24 0.0200(10) 0.0255(11) 0.0240(11) 0.0008(9) 0.0030(8) -0.0002(8)
C25 0.0238(10) 0.0279(12) 0.0287(12) -0.0086(9) 0.0037(9) -0.0011(9)
C26 0.0224(10) 0.0250(11) 0.0291(12) -0.0064(9) 0.0035(9) 0.0047(8)
C27 0.0201(10) 0.0351(13) 0.0317(13) -0.0029(10) -0.0029(9) 0.0028(9)
C28 0.0282(12) 0.0419(15) 0.066(2) -0.0048(14) -0.0119(12) -0.0041(11)
C29 0.0234(11) 0.0450(15) 0.0500(16) -0.0076(13) -0.0075(11) 0.0093(10)
C30 0.0430(14) 0.080(2) 0.0300(14) 0.0009(14) -0.0043(12) 0.0098(14)

loop_
_atom_type_symbol
_atom_type_description
_atom_type_scat_dispersion_real
_atom_type_scat_dispersion_imag
_atom_type_scat_source
C C 0.0033 0.0016 'International Tables Vol C Tables 4.2.6.8 and 6.1.1.4'
H H 0.0000 0.0000 'International Tables Vol C Tables 4.2.6.8 and 6.1.1.4'
B B 0.0013 0.0007 'International Tables Vol C Tables 4.2.6.8 and 6.1.1.4'
S S 0.1246 0.1234 'International Tables Vol C Tables 4.2.6.8 and 6.1.1.4'

loop_
_geom_angle_atom_site_label_1
_geom_angle_atom_site_label_2
_geom_angle_atom_site_label_3
_geom_angle
_geom_angle_site_symmetry_1
_geom_angle_site_symmetry_3
C4 S1 C3 99.70(18) . .
C4 S1 B1 102.80(11) . .
C3 S1 B1 108.79(11) . .
C1 B1 C2 118.94(18) . 5_666
C1 B1 S1 106.51(14) . .
C2 B1 S1 98.09(12) 5_666 .
C1 B1 H1 116.0(11) . .
C2 B1 H1 114.5(11) 5_666 .
S1 B1 H1 98.0(11) . .
C2 C1 C11 118.99(17) . .
C2 C1 B1 120.49(17) . .
C11 C1 B1 120.38(17) . .
C1 C2 C21 119.77(17) . .
C1 C2 B1 120.23(18) . 5_666
C21 C2 B1 119.84(18) . 5_666
S1 C3 H3A 109.5 . .
S1 C3 H3B 109.5 . .
H3A C3 H3B 109.5 . .
S1 C3 H3C 109.5 . .
H3A C3 H3C 109.5 . .
H3B C3 H3C 109.5 . .
S1 C4 H4A 109.5 . .
S1 C4 H4B 109.5 . .
H4A C4 H4B 109.5 . .
S1 C4 H4C 109.5 . .
H4A C4 H4C 109.5 . .
H4B C4 H4C 109.5 . .
C12 C11 C16 116.83(16) . .
C12 C11 C1 121.70(18) . .
C16 C11 C1 121.35(17) . .
C11 C12 C13 119.29(18) . .
C11 C12 C22 118.75(16) . .
C13 C12 C22 121.91(17) . .
C14 C13 C12 123.11(18) . .
C14 C13 H13 118.4 . .
C12 C13 H13 118.4 . .
C13 C14 C15 116.90(17) . .
C13 C14 C17 123.51(18) . .
C15 C14 C17 119.55(19) . .
C16 C15 C14 121.2(2) . .
C16 C15 H15 119.4 . .
C14 C15 H15 119.4 . .
C15 C16 C11 122.45(18) . .
C15 C16 H16 118.8 . .
C11 C16 H16 118.8 . .
C18 C17 C20 108.49(19) . .
C18 C17 C19 109.8(2) . .
C20 C17 C19 107.7(2) . .
C18 C17 C14 108.80(18) . .
C20 C17 C14 112.19(18) . .
C19 C17 C14 109.75(17) . .
C17 C18 H18A 109.5 . .
C17 C18 H18B 109.5 . .
H18A C18 H18B 109.5 . .
C17 C18 H18C 109.5 . .
H18A C18 H18C 109.5 . .
H18B C18 H18C 109.5 . .
C17 C19 H19A 109.5 . .
C17 C19 H19B 109.5 . .
H19A C19 H19B 109.5 . .
C17 C19 H19C 109.5 . .
H19A C19 H19C 109.5 . .
H19B C19 H19C 109.5 . .
C17 C20 H20A 109.5 . .
C17 C20 H20B 109.5 . .
H20A C20 H20B 109.5 . .
C17 C20 H20C 109.5 . .
H20A C20 H20C 109.5 . .
H20B C20 H20C 109.5 . .
C26 C21 C22 117.03(18) . .
C26 C21 C2 121.57(17) . .
C22 C21 C2 121.38(18) . .
C21 C22 C23 119.32(18) . .
C21 C22 C12 118.78(17) . .
C23 C22 C12 121.90(17) . .
C24 C23 C22 122.87(18) . .
C24 C23 H23 118.6 . .
C22 C23 H23 118.6 . .
C23 C24 C25 117.08(19) . .
C23 C24 C27 123.84(18) . .
C25 C24 C27 119.08(19) . .
C26 C25 C24 121.4(2) . .
C26 C25 H25 119.3 . .
C24 C25 H25 119.3 . .
C25 C26 C21 122.25(19) . .
C25 C26 H26 118.9 . .
C21 C26 H26 118.9 . .
C30 C27 C24 109.35(17) . .
C30 C27 C29 107.9(2) . .
C24 C27 C29 112.37(19) . .
C30 C27 C28 110.3(2) . .
C24 C27 C28 109.14(19) . .
C29 C27 C28 107.68(19) . .
C27 C28 H28A 109.5 . .
C27 C28 H28B 109.5 . .
H28A C28 H28B 109.5 . .
C27 C28 H28C 109.5 . .
H28A C28 H28C 109.5 . .
H28B C28 H28C 109.5 . .
C27 C29 H29A 109.5 . .
C27 C29 H29B 109.5 . .
H29A C29 H29B 109.5 . .
C27 C29 H29C 109.5 . .
H29A C29 H29C 109.5 . .
H29B C29 H29C 109.5 . .
C27 C30 H30A 109.5 . .
C27 C30 H30B 109.5 . .
H30A C30 H30B 109.5 . .
C27 C30 H30C 109.5 . .
H30A C30 H30C 109.5 . .
H30B C30 H30C 109.5 . .

loop_
_geom_bond_atom_site_label_1
_geom_bond_atom_site_label_2
_geom_bond_distance
_geom_bond_site_symmetry_2
S1 C4 1.778(3) .
S1 C3 1.785(3) .
S1 B1 2.118(2) .
B1 C1 1.600(3) .
B1 C2 1.603(3) 5_666
B1 H1 1.10(2) .
C1 C2 1.380(3) .
C1 C11 1.469(3) .
C2 C21 1.465(3) .
C2 B1 1.603(3) 5_666
C3 H3A 0.9800 .
C3 H3B 0.9800 .
C3 H3C 0.9800 .
C4 H4A 0.9800 .
C4 H4B 0.9800 .
C4 H4C 0.9800 .
C11 C12 1.415(3) .
C11 C16 1.415(3) .
C12 C13 1.420(3) .
C12 C22 1.455(3) .
C13 C14 1.378(3) .
C13 H13 0.9500 .
C14 C15 1.413(3) .
C14 C17 1.539(3) .
C15 C16 1.374(3) .
C15 H15 0.9500 .
C16 H16 0.9500 .
C17 C18 1.524(3) .
C17 C20 1.532(3) .
C17 C19 1.533(3) .
C18 H18A 0.9800 .
C18 H18B 0.9800 .
C18 H18C 0.9800 .
C19 H19A 0.9800 .
C19 H19B 0.9800 .
C19 H19C 0.9800 .
C20 H20A 0.9800 .
C20 H20B 0.9800 .
C20 H20C 0.9800 .
C21 C26 1.414(3) .
C21 C22 1.417(3) .
C22 C23 1.419(3) .
C23 C24 1.377(3) .
C23 H23 0.9500 .
C24 C25 1.415(3) .
C24 C27 1.530(3) .
C25 C26 1.370(3) .
C25 H25 0.9500 .
C26 H26 0.9500 .
C27 C30 1.525(3) .
C27 C29 1.535(3) .
C27 C28 1.538(3) .
C28 H28A 0.9800 .
C28 H28B 0.9800 .
C28 H28C 0.9800 .
C29 H29A 0.9800 .
C29 H29B 0.9800 .
C29 H29C 0.9800 .
C30 H30A 0.9800 .
C30 H30B 0.9800 .
C30 H30C 0.9800 .

loop_
_geom_torsion_atom_site_label_1
_geom_torsion_atom_site_label_2
_geom_torsion_atom_site_label_3
_geom_torsion_atom_site_label_4
_geom_torsion
_geom_torsion_site_symmetry_1
_geom_torsion_site_symmetry_4
C2 B1 C1 C2 -6.7(3) 5_666 .
S1 B1 C1 C2 102.68(18) . .
C2 B1 C1 C11 169.03(16) 5_666 .
S1 B1 C1 C11 -81.60(19) . .
C11 C1 C2 C21 6.5(3) . .
B1 C1 C2 C21 -177.76(17) . .
C11 C1 C2 B1 -169.00(16) . 5_666
B1 C1 C2 B1 6.8(3) . 5_666
C2 C1 C11 C12 -2.4(3) . .
B1 C1 C11 C12 -178.14(17) . .
C2 C1 C11 C16 173.54(18) . .
B1 C1 C11 C16 -2.2(3) . .
C16 C11 C12 C13 -3.5(3) . .
C1 C11 C12 C13 172.57(17) . .
C16 C11 C12 C22 178.97(17) . .
C1 C11 C12 C22 -5.0(3) . .
C11 C12 C13 C14 -0.4(3) . .
C22 C12 C13 C14 177.05(18) . .
C12 C13 C14 C15 3.4(3) . .
C12 C13 C14 C17 -174.33(18) . .
C13 C14 C15 C16 -2.4(3) . .
C17 C14 C15 C16 175.42(19) . .
C14 C15 C16 C11 -1.6(3) . .
C12 C11 C16 C15 4.6(3) . .
C1 C11 C16 C15 -171.54(18) . .
C13 C14 C17 C18 112.8(2) . .
C15 C14 C17 C18 -64.8(3) . .
C13 C14 C17 C20 -7.2(3) . .
C15 C14 C17 C20 175.1(2) . .
C13 C14 C17 C19 -127.0(2) . .
C15 C14 C17 C19 55.4(3) . .
C1 C2 C21 C26 175.27(19) . .
B1 C2 C21 C26 -9.2(3) 5_666 .
C1 C2 C21 C22 -3.4(3) . .
B1 C2 C21 C22 172.09(17) 5_666 .
C26 C21 C22 C23 -2.7(3) . .
C2 C21 C22 C23 176.07(17) . .
C26 C21 C22 C12 177.31(17) . .
C2 C21 C22 C12 -4.0(3) . .
C11 C12 C22 C21 7.9(3) . .
C13 C12 C22 C21 -169.51(17) . .
C11 C12 C22 C23 -172.09(17) . .
C13 C12 C22 C23 10.4(3) . .
C21 C22 C23 C24 0.6(3) . .
C12 C22 C23 C24 -179.38(18) . .
C22 C23 C24 C25 1.3(3) . .
C22 C23 C24 C27 -177.69(18) . .
C23 C24 C25 C26 -1.1(3) . .
C27 C24 C25 C26 177.9(2) . .
C24 C25 C26 C21 -1.0(3) . .
C22 C21 C26 C25 2.9(3) . .
C2 C21 C26 C25 -175.8(2) . .
C23 C24 C27 C30 115.1(2) . .
C25 C24 C27 C30 -63.9(3) . .
C23 C24 C27 C29 -4.8(3) . .
C25 C24 C27 C29 176.2(2) . .
C23 C24 C27 C28 -124.1(2) . .
C25 C24 C27 C28 56.8(3) . .
